data_2226423
loop_
_publ_author_name
'Mitsui, Ryosuke'
'Nagasawa, Atsushi'
'Watanabe, Shoji'
'Okamoto, Akiko'
'Yonezawa, Noriyuki'

_publ_section_title
;
 (4-Chlorophenyl)(3,6-dibromo-2-hydroxy-7-methoxy-1-naphthyl)methanone
;
_journal_coeditor_code EZ2214
_journal_issue 7
_journal_name_full 'Acta Crystallographica Section E'
_journal_page_first o1761
_journal_paper_doi 10.1107/S1600536810023299
_journal_volume 66
_journal_year 2010
_chemical_formula_iupac 'C18 H11 Br2 Cl O3'
_chemical_formula_moiety 'C18 H11 Br2 Cl O3'
_chemical_formula_sum 'C18 H11 Br2 Cl O3'
_chemical_formula_weight 470.54
_chemical_melting_point_gt 431.5
_chemical_melting_point_lt 432.0
_chemical_name_systematic
;
(4-Chlorophenyl)(3,6-dibromo-2-hydroxy-7-methoxy-1-naphthyl)methanone
;
_space_group_IT_number 15
_symmetry_cell_setting monoclinic
_symmetry_space_group_name_Hall '-C 2yc'
_symmetry_space_group_name_H-M 'C 1 2/c 1'
_atom_sites_solution_hydrogens difmap
_atom_sites_solution_primary direct
_atom_sites_solution_secondary difmap
_audit_creation_method SHELXL-97
_cell_angle_alpha 90.00
_cell_angle_beta 104.6870(10)
_cell_angle_gamma 90.00
_cell_formula_units_Z 16
_cell_length_a 32.1178(6)
_cell_length_b 11.1814(2)
_cell_length_c 19.7078(4)
_cell_measurement_reflns_used 39111
_cell_measurement_temperature 193
_cell_measurement_theta_max 68.2
_cell_measurement_theta_min 3.2
_cell_volume 6846.2(2)
_computing_cell_refinement 'PROCESS-AUTO (Rigaku, 1998)'
_computing_data_collection 'PROCESS-AUTO (Rigaku, 1998)'
_computing_data_reduction 'CrystalStructure (Rigaku/MSC, 2004)'
_computing_molecular_graphics 'ORTEPIII (Burnett & Johnson, 1996)'
_computing_publication_material 'SHELXL97 (Sheldrick, 2008)'
_computing_structure_refinement 'SHELXL97 (Sheldrick, 2008)'
_computing_structure_solution 'SIR2004 (Burla <i>et al.</i>,  2005)'
_diffrn_ambient_temperature 193
_diffrn_detector_area_resol_mean 10.00
_diffrn_measured_fraction_theta_full 0.999
_diffrn_measured_fraction_theta_max 0.999
_diffrn_measurement_device_type 'Rigaku R-AXIS RAPID'
_diffrn_measurement_method \w
_diffrn_radiation_monochromator graphite
_diffrn_radiation_source 'rotating anode'
_diffrn_radiation_type CuK\a
_diffrn_radiation_wavelength 1.54187
_diffrn_reflns_av_R_equivalents 0.0358
_diffrn_reflns_av_sigmaI/netI 0.0173
_diffrn_reflns_limit_h_max 38
_diffrn_reflns_limit_h_min -38
_diffrn_reflns_limit_k_max 13
_diffrn_reflns_limit_k_min -13
_diffrn_reflns_limit_l_max 23
_diffrn_reflns_limit_l_min -23
_diffrn_reflns_number 60758
_diffrn_reflns_theta_full 68.23
_diffrn_reflns_theta_max 68.23
_diffrn_reflns_theta_min 4.20
_exptl_absorpt_coefficient_mu 7.567
_exptl_absorpt_correction_T_max 0.469
_exptl_absorpt_correction_T_min 0.135
_exptl_absorpt_correction_type numerical
_exptl_absorpt_process_details
;
(NUMABS; Higashi, 1999)
;
_exptl_crystal_colour yellow
_exptl_crystal_density_diffrn 1.826
_exptl_crystal_density_method 'not measured'
_exptl_crystal_description block
_exptl_crystal_F_000 3680
_exptl_crystal_size_max 0.30
_exptl_crystal_size_mid 0.30
_exptl_crystal_size_min 0.10
_refine_diff_density_max 0.846
_refine_diff_density_min -1.082
_refine_ls_extinction_method none
_refine_ls_goodness_of_fit_ref 1.135
_refine_ls_hydrogen_treatment constr
_refine_ls_matrix_type full
_refine_ls_number_parameters 435
_refine_ls_number_reflns 6263
_refine_ls_number_restraints 0
_refine_ls_restrained_S_all 1.135
_refine_ls_R_factor_all 0.0328
_refine_ls_R_factor_gt 0.0311
_refine_ls_shift/su_max 0.001
_refine_ls_shift/su_mean 0.000
_refine_ls_structure_factor_coef Fsqd
_refine_ls_weighting_details 'calc w=1/[\s^2^(Fo^2^)+(0.0417P)^2^+12.8149P] where P=(Fo^2^+2Fc^2^)/3'
_refine_ls_weighting_scheme calc
_refine_ls_wR_factor_gt 0.0802
_refine_ls_wR_factor_ref 0.0813
_reflns_number_gt 5929
_reflns_number_total 6263
_reflns_threshold_expression I>2sigma(I)
_cod_data_source_file ez2214.cif
_cod_data_source_block I
_cod_original_sg_symbol_H-M 'C 2/c'
_cod_database_code 2226423
_cod_database_fobs_code 2226423

loop_
_symmetry_equiv_pos_site_id
_symmetry_equiv_pos_as_xyz
1 'x, y, z'
2 '-x, y, -z+1/2'
3 '-x, -y, -z'
4 'x, -y, z-1/2'
5 'x+1/2, y+1/2, z'
6 '-x+1/2, y+1/2, -z+1/2'
7 '-x+1/2, -y+1/2, -z'
8 'x+1/2, -y+1/2, z-1/2'

loop_
_atom_site_type_symbol
_atom_site_label
_atom_site_fract_x
_atom_site_fract_y
_atom_site_fract_z
_atom_site_U_iso_or_equiv
_atom_site_adp_type
_atom_site_calc_flag
_atom_site_refinement_flags
_atom_site_occupancy
_atom_site_disorder_assembly
_atom_site_disorder_group
Br Br1 0.072488(11) 0.38461(3) -0.022815(15) 0.04538(10) Uani d . 1 . .
Br Br2 0.173873(12) 0.97541(3) 0.193709(18) 0.04571(10) Uani d . 1 . .
Br Br3 0.038818(9) 0.53557(2) 0.168208(16) 0.03360(9) Uani d . 1 . .
Br Br4 0.023492(11) -0.17162(3) 0.074334(14) 0.03793(9) Uani d . 1 . .
Cl Cl1 0.21994(3) 0.46769(8) 0.54028(4) 0.0503(2) Uani d . 1 . .
Cl Cl2 0.19143(3) -0.20130(9) 0.48243(5) 0.0581(2) Uani d . 1 . .
O O1 0.17220(7) 0.23655(17) 0.22437(11) 0.0403(5) Uani d . 1 . .
O O2 0.12506(6) 0.26173(17) 0.10327(10) 0.0357(4) Uani d . 1 . .
H H2O 0.1405 0.2323 0.1369 0.043 Uiso d R 1 . .
O O3 0.22492(6) 0.79766(17) 0.28983(10) 0.0356(4) Uani d . 1 . .
O O4 0.06859(7) 0.28669(18) 0.41182(10) 0.0393(5) Uani d . 1 . .
O O5 0.05702(6) 0.44299(16) 0.31336(10) 0.0303(4) Uani d . 1 . .
H H5O 0.0593 0.4145 0.3504 0.036 Uiso d R 1 . .
O O6 0.04818(7) -0.19587(17) 0.22873(10) 0.0372(5) Uani d . 1 . .
C C1 0.15660(8) 0.4293(2) 0.17549(13) 0.0258(5) Uani d . 1 . .
C C2 0.13115(8) 0.3794(2) 0.11283(14) 0.0288(6) Uani d . 1 . .
C C3 0.10935(8) 0.4552(3) 0.05777(13) 0.0309(6) Uani d . 1 . .
C C4 0.11292(8) 0.5753(3) 0.06312(14) 0.0320(6) Uani d . 1 . .
H H4 0.0970 0.6244 0.0262 0.038 Uiso calc R 1 . .
C C5 0.14024(8) 0.6289(2) 0.12333(13) 0.0277(5) Uani d . 1 . .
C C6 0.14426(9) 0.7552(3) 0.12782(14) 0.0322(6) Uani d . 1 . .
H H6 0.1279 0.8037 0.0910 0.039 Uiso calc R 1 . .
C C7 0.17117(9) 0.8070(2) 0.18417(15) 0.0308(6) Uani d . 1 . .
C C8 0.19743(8) 0.7369(2) 0.23794(14) 0.0285(5) Uani d . 1 . .
C C9 0.19403(8) 0.6138(2) 0.23409(13) 0.0268(5) Uani d . 1 . .
H H9 0.2125 0.5664 0.2692 0.032 Uiso calc R 1 . .
C C10 0.16371(8) 0.5568(2) 0.17917(13) 0.0251(5) Uani d . 1 . .
C C11 0.17185(8) 0.3462(2) 0.23443(14) 0.0292(6) Uani d . 1 . .
C C12 0.18475(8) 0.3844(2) 0.30934(13) 0.0265(5) Uani d . 1 . .
C C13 0.22110(9) 0.3333(3) 0.35338(15) 0.0345(6) Uani d . 1 . .
H H13 0.2381 0.2788 0.3348 0.041 Uiso calc R 1 . .
C C14 0.23289(9) 0.3612(3) 0.42463(15) 0.0384(7) Uani d . 1 . .
H H14 0.2585 0.3295 0.4545 0.046 Uiso calc R 1 . .
C C15 0.20650(9) 0.4361(3) 0.45078(14) 0.0328(6) Uani d . 1 . .
C C16 0.16946(9) 0.4855(3) 0.40839(15) 0.0328(6) Uani d . 1 . .
H H16 0.1514 0.5353 0.4278 0.039 Uiso calc R 1 . .
C C17 0.15917(8) 0.4610(2) 0.33720(14) 0.0288(5) Uani d . 1 . .
H H17 0.1345 0.4967 0.3071 0.035 Uiso calc R 1 . .
C C18 0.24891(9) 0.7304(3) 0.34889(15) 0.0358(6) Uani d . 1 . .
H H18A 0.2668 0.7849 0.3832 0.043 Uiso calc R 1 . .
H H18B 0.2674 0.6724 0.3332 0.043 Uiso calc R 1 . .
H H18C 0.2290 0.6879 0.3707 0.043 Uiso calc R 1 . .
C C19 0.06148(7) 0.2314(2) 0.29361(13) 0.0245(5) Uani d . 1 . .
C C20 0.05402(7) 0.3492(2) 0.27021(13) 0.0251(5) Uani d . 1 . .
C C21 0.04405(8) 0.3740(2) 0.19710(14) 0.0261(5) Uani d . 1 . .
C C22 0.03838(8) 0.2840(2) 0.14929(13) 0.0271(5) Uani d . 1 . .
H H22 0.0319 0.3025 0.1007 0.033 Uiso calc R 1 . .
C C23 0.04202(8) 0.1626(2) 0.17117(13) 0.0256(5) Uani d . 1 . .
C C24 0.03339(8) 0.0696(2) 0.12090(13) 0.0273(5) Uani d . 1 . .
H H24 0.0256 0.0885 0.0723 0.033 Uiso calc R 1 . .
C C25 0.03620(8) -0.0467(2) 0.14174(13) 0.0275(5) Uani d . 1 . .
C C26 0.04715(8) -0.0773(2) 0.21398(13) 0.0264(5) Uani d . 1 . .
C C27 0.05499(8) 0.0121(2) 0.26305(13) 0.0259(5) Uani d . 1 . .
H H27 0.0614 -0.0085 0.3114 0.031 Uiso calc R 1 . .
C C28 0.05375(7) 0.1344(2) 0.24380(13) 0.0231(5) Uani d . 1 . .
C C29 0.07782(8) 0.2141(2) 0.37033(13) 0.0276(5) Uani d . 1 . .
C C30 0.10722(8) 0.1132(2) 0.39876(13) 0.0273(5) Uani d . 1 . .
C C31 0.14023(8) 0.0807(3) 0.36814(13) 0.0296(6) Uani d . 1 . .
H H31 0.1446 0.1245 0.3292 0.035 Uiso calc R 1 . .
C C32 0.16668(9) -0.0151(3) 0.39424(15) 0.0346(6) Uani d . 1 . .
H H32 0.1893 -0.0377 0.3738 0.042 Uiso calc R 1 . .
C C33 0.15938(9) -0.0772(3) 0.45092(15) 0.0367(6) Uani d . 1 . .
C C34 0.12720(10) -0.0470(3) 0.48230(15) 0.0391(7) Uani d . 1 . .
H H34 0.1228 -0.0917 0.5209 0.047 Uiso calc R 1 . .
C C35 0.10132(10) 0.0504(3) 0.45627(14) 0.0345(6) Uani d . 1 . .
H H35 0.0794 0.0743 0.4780 0.041 Uiso calc R 1 . .
C C36 0.06237(12) -0.2311(3) 0.30100(15) 0.0438(8) Uani d . 1 . .
H H36A 0.0619 -0.3185 0.3043 0.053 Uiso calc R 1 . .
H H36B 0.0431 -0.1969 0.3273 0.053 Uiso calc R 1 . .
H H36C 0.0917 -0.2020 0.3207 0.053 Uiso calc R 1 . .

loop_
_atom_site_aniso_label
_atom_site_aniso_U_11
_atom_site_aniso_U_22
_atom_site_aniso_U_33
_atom_site_aniso_U_12
_atom_site_aniso_U_13
_atom_site_aniso_U_23
Br1 0.05153(19) 0.0532(2) 0.02754(16) -0.02078(15) 0.00293(13) -0.00796(13)
Br2 0.0600(2) 0.01933(17) 0.0526(2) -0.00021(13) 0.00479(16) 0.00278(13)
Br3 0.04039(16) 0.02086(15) 0.04206(17) 0.00226(11) 0.01511(13) 0.00746(11)
Br4 0.05632(19) 0.02872(17) 0.02572(15) -0.00679(13) 0.00481(13) -0.00455(11)
Cl1 0.0497(4) 0.0711(6) 0.0289(3) -0.0060(4) 0.0077(3) -0.0068(3)
Cl2 0.0671(5) 0.0552(5) 0.0506(5) 0.0325(4) 0.0123(4) 0.0199(4)
O1 0.0628(13) 0.0182(10) 0.0390(11) 0.0006(9) 0.0116(10) -0.0024(8)
O2 0.0475(11) 0.0254(10) 0.0342(10) -0.0079(8) 0.0105(9) -0.0082(8)
O3 0.0414(11) 0.0228(10) 0.0359(10) -0.0052(8) -0.0023(8) -0.0017(8)
O4 0.0536(12) 0.0319(11) 0.0301(10) 0.0092(9) 0.0064(9) -0.0065(8)
O5 0.0364(10) 0.0221(9) 0.0325(9) 0.0025(8) 0.0087(8) -0.0022(7)
O6 0.0603(13) 0.0202(10) 0.0264(10) -0.0037(9) 0.0025(9) 0.0017(7)
C1 0.0290(12) 0.0217(13) 0.0282(13) -0.0018(10) 0.0103(10) -0.0019(10)
C2 0.0323(13) 0.0268(14) 0.0307(13) -0.0056(11) 0.0140(11) -0.0069(11)
C3 0.0315(13) 0.0377(16) 0.0233(12) -0.0089(11) 0.0062(10) -0.0056(11)
C4 0.0316(13) 0.0373(16) 0.0258(13) -0.0028(12) 0.0050(11) 0.0014(11)
C5 0.0297(12) 0.0272(14) 0.0263(12) -0.0013(10) 0.0072(10) -0.0003(10)
C6 0.0358(14) 0.0268(14) 0.0319(14) 0.0016(11) 0.0049(11) 0.0058(11)
C7 0.0375(14) 0.0164(13) 0.0382(15) -0.0007(10) 0.0088(12) 0.0012(11)
C8 0.0302(13) 0.0231(13) 0.0307(13) -0.0021(10) 0.0052(10) -0.0014(10)
C9 0.0291(12) 0.0227(13) 0.0280(13) -0.0007(10) 0.0063(10) 0.0009(10)
C10 0.0276(12) 0.0227(13) 0.0266(12) -0.0011(10) 0.0100(10) -0.0009(10)
C11 0.0320(13) 0.0219(14) 0.0353(14) -0.0027(10) 0.0113(11) -0.0012(11)
C12 0.0322(13) 0.0197(13) 0.0291(13) -0.0025(10) 0.0103(10) 0.0028(10)
C13 0.0402(15) 0.0302(15) 0.0356(15) 0.0088(12) 0.0142(12) 0.0044(12)
C14 0.0360(14) 0.0437(18) 0.0345(15) 0.0067(13) 0.0074(12) 0.0077(13)
C15 0.0367(14) 0.0371(16) 0.0253(13) -0.0060(12) 0.0095(11) -0.0009(11)
C16 0.0331(14) 0.0329(15) 0.0354(14) 0.0000(11) 0.0140(12) -0.0044(12)
C17 0.0268(12) 0.0265(14) 0.0333(14) 0.0008(10) 0.0080(10) 0.0016(11)
C18 0.0401(15) 0.0295(15) 0.0329(14) -0.0026(12) 0.0003(12) -0.0015(12)
C19 0.0213(11) 0.0252(13) 0.0265(12) 0.0018(9) 0.0050(9) 0.0007(10)
C20 0.0213(11) 0.0226(13) 0.0316(13) -0.0006(9) 0.0069(10) -0.0015(10)
C21 0.0256(12) 0.0186(12) 0.0347(14) 0.0019(9) 0.0086(10) 0.0051(10)
C22 0.0283(12) 0.0271(14) 0.0265(12) 0.0012(10) 0.0078(10) 0.0051(10)
C23 0.0251(12) 0.0242(13) 0.0267(13) -0.0001(10) 0.0051(10) 0.0025(10)
C24 0.0323(13) 0.0281(14) 0.0203(12) -0.0018(11) 0.0044(10) 0.0007(10)
C25 0.0331(13) 0.0252(14) 0.0224(12) -0.0043(10) 0.0036(10) -0.0045(10)
C26 0.0314(12) 0.0211(13) 0.0250(12) -0.0014(10) 0.0037(10) 0.0012(10)
C27 0.0293(12) 0.0241(13) 0.0223(12) 0.0000(10) 0.0030(10) 0.0024(10)
C28 0.0221(11) 0.0222(13) 0.0244(12) 0.0007(9) 0.0047(9) -0.0003(10)
C29 0.0310(13) 0.0237(13) 0.0266(13) -0.0019(10) 0.0046(10) -0.0027(10)
C30 0.0316(13) 0.0261(14) 0.0206(12) 0.0000(10) -0.0002(10) -0.0031(10)
C31 0.0278(12) 0.0351(15) 0.0242(12) -0.0025(11) 0.0034(10) 0.0039(11)
C32 0.0283(13) 0.0399(16) 0.0334(14) 0.0045(12) 0.0037(11) 0.0016(12)
C33 0.0413(15) 0.0332(16) 0.0301(14) 0.0108(12) -0.0008(12) 0.0053(12)
C34 0.0527(17) 0.0389(17) 0.0254(13) 0.0080(14) 0.0094(12) 0.0071(12)
C35 0.0442(15) 0.0342(16) 0.0259(13) 0.0070(13) 0.0108(12) 0.0016(11)
C36 0.071(2) 0.0263(15) 0.0273(14) 0.0007(14) -0.0002(14) 0.0052(11)

loop_
_atom_type_symbol
_atom_type_description
_atom_type_scat_dispersion_real
_atom_type_scat_dispersion_imag
_atom_type_scat_source
C C 0.0181 0.0091 'International Tables Vol C Tables 4.2.6.8 and 6.1.1.4'
H H 0.0000 0.0000 'International Tables Vol C Tables 4.2.6.8 and 6.1.1.4'
O O 0.0492 0.0322 'International Tables Vol C Tables 4.2.6.8 and 6.1.1.4'
Cl Cl 0.3639 0.7018 'International Tables Vol C Tables 4.2.6.8 and 6.1.1.4'
Br Br -0.6763 1.2805 'International Tables Vol C Tables 4.2.6.8 and 6.1.1.4'

loop_
_geom_angle_atom_site_label_1
_geom_angle_atom_site_label_2
_geom_angle_atom_site_label_3
_geom_angle_site_symmetry_1
_geom_angle_site_symmetry_3
_geom_angle
_geom_angle_publ_flag
C2 O2 H2O . . 104.6 ?
C8 O3 C18 . . 117.6(2) ?
C20 O5 H5O . . 104.4 ?
C26 O6 C36 . . 117.7(2) ?
C2 C1 C10 . . 118.9(2) ?
C2 C1 C11 . . 116.4(2) ?
C10 C1 C11 . . 124.6(2) ?
O2 C2 C1 . . 123.0(3) ?
O2 C2 C3 . . 117.1(2) ?
C1 C2 C3 . . 119.9(2) ?
C4 C3 C2 . . 121.4(2) ?
C4 C3 Br1 . . 120.2(2) ?
C2 C3 Br1 . . 118.4(2) ?
C3 C4 C5 . . 120.6(3) ?
C3 C4 H4 . . 119.7 ?
C5 C4 H4 . . 119.7 ?
C4 C5 C10 . . 120.3(2) ?
C4 C5 C6 . . 120.0(3) ?
C10 C5 C6 . . 119.7(2) ?
C7 C6 C5 . . 120.4(3) ?
C7 C6 H6 . . 119.8 ?
C5 C6 H6 . . 119.8 ?
C6 C7 C8 . . 120.9(2) ?
C6 C7 Br2 . . 120.8(2) ?
C8 C7 Br2 . . 118.3(2) ?
O3 C8 C9 . . 124.7(2) ?
O3 C8 C7 . . 116.0(2) ?
C9 C8 C7 . . 119.2(2) ?
C8 C9 C10 . . 121.4(2) ?
C8 C9 H9 . . 119.3 ?
C10 C9 H9 . . 119.3 ?
C9 C10 C5 . . 117.8(2) ?
C9 C10 C1 . . 123.7(2) ?
C5 C10 C1 . . 118.5(2) ?
O1 C11 C1 . . 120.8(2) ?
O1 C11 C12 . . 115.4(2) ?
C1 C11 C12 . . 123.7(2) ?
C13 C12 C17 . . 119.5(2) ?
C13 C12 C11 . . 118.7(2) ?
C17 C12 C11 . . 121.5(2) ?
C12 C13 C14 . . 120.5(3) ?
C12 C13 H13 . . 119.7 ?
C14 C13 H13 . . 119.7 ?
C15 C14 C13 . . 118.4(3) ?
C15 C14 H14 . . 120.8 ?
C13 C14 H14 . . 120.8 ?
C14 C15 C16 . . 122.1(3) ?
C14 C15 Cl1 . . 118.9(2) ?
C16 C15 Cl1 . . 119.0(2) ?
C15 C16 C17 . . 118.7(3) ?
C15 C16 H16 . . 120.6 ?
C17 C16 H16 . . 120.6 ?
C16 C17 C12 . . 120.6(2) ?
C16 C17 H17 . . 119.7 ?
C12 C17 H17 . . 119.7 ?
O3 C18 H18A . . 109.5 ?
O3 C18 H18B . . 109.5 ?
H18A C18 H18B . . 109.5 ?
O3 C18 H18C . . 109.5 ?
H18A C18 H18C . . 109.5 ?
H18B C18 H18C . . 109.5 ?
C20 C19 C28 . . 119.9(2) ?
C20 C19 C29 . . 116.5(2) ?
C28 C19 C29 . . 123.5(2) ?
O5 C20 C19 . . 123.4(2) ?
O5 C20 C21 . . 116.9(2) ?
C19 C20 C21 . . 119.6(2) ?
C22 C21 C20 . . 121.0(2) ?
C22 C21 Br3 . . 120.9(2) ?
C20 C21 Br3 . . 118.16(19) ?
C21 C22 C23 . . 120.7(2) ?
C21 C22 H22 . . 119.6 ?
C23 C22 H22 . . 119.6 ?
C24 C23 C22 . . 120.2(2) ?
C24 C23 C28 . . 119.8(2) ?
C22 C23 C28 . . 119.9(2) ?
C25 C24 C23 . . 120.4(2) ?
C25 C24 H24 . . 119.8 ?
C23 C24 H24 . . 119.8 ?
C24 C25 C26 . . 120.9(2) ?
C24 C25 Br4 . . 120.40(19) ?
C26 C25 Br4 . . 118.62(19) ?
O6 C26 C27 . . 124.9(2) ?
O6 C26 C25 . . 115.9(2) ?
C27 C26 C25 . . 119.1(2) ?
C26 C27 C28 . . 121.9(2) ?
C26 C27 H27 . . 119.1 ?
C28 C27 H27 . . 119.1 ?
C27 C28 C23 . . 117.8(2) ?
C27 C28 C19 . . 123.7(2) ?
C23 C28 C19 . . 118.4(2) ?
O4 C29 C19 . . 120.4(2) ?
O4 C29 C30 . . 118.9(2) ?
C19 C29 C30 . . 120.7(2) ?
C35 C30 C31 . . 119.9(2) ?
C35 C30 C29 . . 119.1(2) ?
C31 C30 C29 . . 121.0(2) ?
C32 C31 C30 . . 120.2(3) ?
C32 C31 H31 . . 119.9 ?
C30 C31 H31 . . 119.9 ?
C31 C32 C33 . . 118.3(3) ?
C31 C32 H32 . . 120.8 ?
C33 C32 H32 . . 120.8 ?
C34 C33 C32 . . 122.7(3) ?
C34 C33 Cl2 . . 118.6(2) ?
C32 C33 Cl2 . . 118.7(2) ?
C33 C34 C35 . . 118.4(3) ?
C33 C34 H34 . . 120.8 ?
C35 C34 H34 . . 120.8 ?
C30 C35 C34 . . 120.4(3) ?
C30 C35 H35 . . 119.8 ?
C34 C35 H35 . . 119.8 ?
O6 C36 H36A . . 109.5 ?
O6 C36 H36B . . 109.5 ?
H36A C36 H36B . . 109.5 ?
O6 C36 H36C . . 109.5 ?
H36A C36 H36C . . 109.5 ?
H36B C36 H36C . . 109.5 ?

loop_
_geom_bond_atom_site_label_1
_geom_bond_atom_site_label_2
_geom_bond_site_symmetry_2
_geom_bond_distance
_geom_bond_publ_flag
Br1 C3 . 1.896(3) ?
Br2 C7 . 1.892(3) ?
Br3 C21 . 1.889(2) ?
Br4 C25 . 1.899(3) ?
Cl1 C15 . 1.743(3) ?
Cl2 C33 . 1.745(3) ?
O1 C11 . 1.243(3) ?
O2 C2 . 1.336(3) ?
O2 H2O . 0.7916 ?
O3 C8 . 1.353(3) ?
O3 C18 . 1.435(3) ?
O4 C29 . 1.240(3) ?
O5 C20 . 1.338(3) ?
O5 H5O . 0.7825 ?
O6 C26 . 1.356(3) ?
O6 C36 . 1.436(3) ?
C1 C2 . 1.412(4) ?
C1 C10 . 1.442(4) ?
C1 C11 . 1.471(4) ?
C2 C3 . 1.415(4) ?
C3 C4 . 1.350(4) ?
C4 C5 . 1.417(4) ?
C4 H4 . 0.9500 ?
C5 C10 . 1.417(4) ?
C5 C6 . 1.419(4) ?
C6 C7 . 1.353(4) ?
C6 H6 . 0.9500 ?
C7 C8 . 1.413(4) ?
C8 C9 . 1.381(4) ?
C9 C10 . 1.411(4) ?
C9 H9 . 0.9500 ?
C11 C12 . 1.491(4) ?
C12 C13 . 1.389(4) ?
C12 C17 . 1.392(4) ?
C13 C14 . 1.394(4) ?
C13 H13 . 0.9500 ?
C14 C15 . 1.381(4) ?
C14 H14 . 0.9500 ?
C15 C16 . 1.384(4) ?
C16 C17 . 1.385(4) ?
C16 H16 . 0.9500 ?
C17 H17 . 0.9500 ?
C18 H18A . 0.9800 ?
C18 H18B . 0.9800 ?
C18 H18C . 0.9800 ?
C19 C20 . 1.396(4) ?
C19 C28 . 1.441(3) ?
C19 C29 . 1.482(3) ?
C20 C21 . 1.422(4) ?
C21 C22 . 1.359(4) ?
C22 C23 . 1.419(4) ?
C22 H22 . 0.9500 ?
C23 C24 . 1.414(4) ?
C23 C28 . 1.420(3) ?
C24 C25 . 1.360(4) ?
C24 H24 . 0.9500 ?
C25 C26 . 1.419(3) ?
C26 C27 . 1.369(4) ?
C27 C28 . 1.417(4) ?
C27 H27 . 0.9500 ?
C29 C30 . 1.487(4) ?
C30 C35 . 1.386(4) ?
C30 C31 . 1.394(4) ?
C31 C32 . 1.383(4) ?
C31 H31 . 0.9500 ?
C32 C33 . 1.385(4) ?
C32 H32 . 0.9500 ?
C33 C34 . 1.374(4) ?
C34 C35 . 1.387(4) ?
C34 H34 . 0.9500 ?
C35 H35 . 0.9500 ?
C36 H36A . 0.9800 ?
C36 H36B . 0.9800 ?
C36 H36C . 0.9800 ?

loop_
_geom_hbond_atom_site_label_D
_geom_hbond_atom_site_label_H
_geom_hbond_atom_site_label_A
_geom_hbond_site_symmetry_A
_geom_hbond_distance_DH
_geom_hbond_distance_HA
_geom_hbond_distance_DA
_geom_hbond_angle_DHA
O2 H2O O1 . 0.79 1.77 2.497(3) 153
O5 H5O O4 . 0.78 1.85 2.568(3) 153
C4 H4 O4 4_565 0.95 2.42 3.338(3) 162
C18 H18A Cl2 7_556 0.98 2.81 3.406(3) 120
C34 H34 O2 4_556 0.95 2.49 3.397(4) 160

loop_
_geom_torsion_atom_site_label_1
_geom_torsion_atom_site_label_2
_geom_torsion_atom_site_label_3
_geom_torsion_atom_site_label_4
_geom_torsion_site_symmetry_1
_geom_torsion_site_symmetry_2
_geom_torsion_site_symmetry_3
_geom_torsion_site_symmetry_4
_geom_torsion
_geom_torsion_publ_flag
C10 C1 C2 O2 . . . . 175.8(2) ?
C11 C1 C2 O2 . . . . -7.9(4) ?
C10 C1 C2 C3 . . . . -6.8(4) ?
C11 C1 C2 C3 . . . . 169.6(2) ?
O2 C2 C3 C4 . . . . 178.8(2) ?
C1 C2 C3 C4 . . . . 1.2(4) ?
O2 C2 C3 Br1 . . . . 1.8(3) ?
C1 C2 C3 Br1 . . . . -175.81(19) ?
C2 C3 C4 C5 . . . . 2.7(4) ?
Br1 C3 C4 C5 . . . . 179.7(2) ?
C3 C4 C5 C10 . . . . -0.9(4) ?
C3 C4 C5 C6 . . . . 179.0(3) ?
C4 C5 C6 C7 . . . . -178.1(3) ?
C10 C5 C6 C7 . . . . 1.7(4) ?
C5 C6 C7 C8 . . . . 3.2(4) ?
C5 C6 C7 Br2 . . . . -175.7(2) ?
C18 O3 C8 C9 . . . . -7.1(4) ?
C18 O3 C8 C7 . . . . 173.8(2) ?
C6 C7 C8 O3 . . . . 176.3(3) ?
Br2 C7 C8 O3 . . . . -4.7(3) ?
C6 C7 C8 C9 . . . . -2.9(4) ?
Br2 C7 C8 C9 . . . . 176.1(2) ?
O3 C8 C9 C10 . . . . 178.3(2) ?
C7 C8 C9 C10 . . . . -2.6(4) ?
C8 C9 C10 C5 . . . . 7.3(4) ?
C8 C9 C10 C1 . . . . -175.2(2) ?
C4 C5 C10 C9 . . . . 173.0(2) ?
C6 C5 C10 C9 . . . . -6.9(4) ?
C4 C5 C10 C1 . . . . -4.6(4) ?
C6 C5 C10 C1 . . . . 175.5(2) ?
C2 C1 C10 C9 . . . . -169.1(2) ?
C11 C1 C10 C9 . . . . 14.9(4) ?
C2 C1 C10 C5 . . . . 8.4(4) ?
C11 C1 C10 C5 . . . . -167.6(2) ?
C2 C1 C11 O1 . . . . 18.4(4) ?
C10 C1 C11 O1 . . . . -165.5(3) ?
C2 C1 C11 C12 . . . . -157.1(2) ?
C10 C1 C11 C12 . . . . 19.0(4) ?
O1 C11 C12 C13 . . . . 45.9(4) ?
C1 C11 C12 C13 . . . . -138.4(3) ?
O1 C11 C12 C17 . . . . -128.2(3) ?
C1 C11 C12 C17 . . . . 47.5(4) ?
C17 C12 C13 C14 . . . . -2.2(4) ?
C11 C12 C13 C14 . . . . -176.3(3) ?
C12 C13 C14 C15 . . . . 3.1(4) ?
C13 C14 C15 C16 . . . . -1.2(5) ?
C13 C14 C15 Cl1 . . . . 177.9(2) ?
C14 C15 C16 C17 . . . . -1.5(4) ?
Cl1 C15 C16 C17 . . . . 179.4(2) ?
C15 C16 C17 C12 . . . . 2.5(4) ?
C13 C12 C17 C16 . . . . -0.7(4) ?
C11 C12 C17 C16 . . . . 173.3(2) ?
C28 C19 C20 O5 . . . . 174.3(2) ?
C29 C19 C20 O5 . . . . -6.4(3) ?
C28 C19 C20 C21 . . . . -7.9(3) ?
C29 C19 C20 C21 . . . . 171.4(2) ?
O5 C20 C21 C22 . . . . -176.9(2) ?
C19 C20 C21 C22 . . . . 5.1(4) ?
O5 C20 C21 Br3 . . . . 3.0(3) ?
C19 C20 C21 Br3 . . . . -174.94(18) ?
C20 C21 C22 C23 . . . . 0.4(4) ?
Br3 C21 C22 C23 . . . . -179.53(19) ?
C21 C22 C23 C24 . . . . 176.0(2) ?
C21 C22 C23 C28 . . . . -3.1(4) ?
C22 C23 C24 C25 . . . . -179.0(2) ?
C28 C23 C24 C25 . . . . 0.1(4) ?
C23 C24 C25 C26 . . . . 1.0(4) ?
C23 C24 C25 Br4 . . . . 178.73(19) ?
C36 O6 C26 C27 . . . . -6.0(4) ?
C36 O6 C26 C25 . . . . 175.3(3) ?
C24 C25 C26 O6 . . . . 178.7(2) ?
Br4 C25 C26 O6 . . . . 0.9(3) ?
C24 C25 C26 C27 . . . . -0.1(4) ?
Br4 C25 C26 C27 . . . . -177.86(19) ?
O6 C26 C27 C28 . . . . 179.4(2) ?
C25 C26 C27 C28 . . . . -1.9(4) ?
C26 C27 C28 C23 . . . . 2.9(4) ?
C26 C27 C28 C19 . . . . 179.5(2) ?
C24 C23 C28 C27 . . . . -2.0(3) ?
C22 C23 C28 C27 . . . . 177.1(2) ?
C24 C23 C28 C19 . . . . -178.8(2) ?
C22 C23 C28 C19 . . . . 0.3(3) ?
C20 C19 C28 C27 . . . . -171.4(2) ?
C29 C19 C28 C27 . . . . 9.4(4) ?
C20 C19 C28 C23 . . . . 5.2(3) ?
C29 C19 C28 C23 . . . . -174.0(2) ?
C20 C19 C29 O4 . . . . 29.0(4) ?
C28 C19 C29 O4 . . . . -151.7(3) ?
C20 C19 C29 C30 . . . . -147.9(2) ?
C28 C19 C29 C30 . . . . 31.3(4) ?
O4 C29 C30 C35 . . . . 44.2(4) ?
C19 C29 C30 C35 . . . . -138.8(3) ?
O4 C29 C30 C31 . . . . -136.2(3) ?
C19 C29 C30 C31 . . . . 40.8(4) ?
C35 C30 C31 C32 . . . . 1.0(4) ?
C29 C30 C31 C32 . . . . -178.5(2) ?
C30 C31 C32 C33 . . . . 0.2(4) ?
C31 C32 C33 C34 . . . . -0.4(5) ?
C31 C32 C33 Cl2 . . . . 177.9(2) ?
C32 C33 C34 C35 . . . . -0.6(5) ?
Cl2 C33 C34 C35 . . . . -178.9(2) ?
C31 C30 C35 C34 . . . . -2.0(4) ?
C29 C30 C35 C34 . . . . 177.6(3) ?
C33 C34 C35 C30 . . . . 1.8(5) ?
